data_1511384
loop_
_publ_author_name
'Tiritiris, I.'
'Schleid, T.'

_publ_section_title
;
 Dodekahydro-closo-dodekaborate der schweren Erdalkalimetalle aus
 waessriger Loesung: Ca (H2 O)7 (B12 H12) * (H2 O), Sr (H2 O)8 (B12 H12)
 und Ba (H2 O)6 (B12 H12)
;
_journal_name_full 'Zeitschrift fuer Anorganische und Allgemeine Chemie'
_journal_page_first 1836
_journal_page_last 1845
_journal_paper_doi 10.1002/1521-3749(200108)627:8<1836::AID-ZAAC1836>3.0.CO;2-A
_journal_volume 627
_journal_year 2001
_chemical_formula_sum 'B12 Ba H12 O6'
_chemical_name_systematic 'Ba (B12 H12) (H2 O)6'
_space_group_IT_number 63
_symmetry_space_group_name_Hall '-C 2c 2'
_symmetry_space_group_name_H-M 'C m c m'
_cell_angle_alpha 90
_cell_angle_beta 90
_cell_angle_gamma 90
_cell_formula_units_Z 4
_cell_length_a 11.8926
_cell_length_b 9.1923
_cell_length_c 14.0354
_cell_volume 1534.355
_citation_journal_id_ASTM ZAACAB
_cod_data_source_file boron0-1_524.cif
_cod_data_source_block B12Ba1H12O6
_cod_original_formula_sum 'B12 Ba1 H12 O6'
_cod_database_code 1511384

loop_
_symmetry_equiv_pos_as_xyz
x,y,z
-x,-y,z+1/2
x,-y,-z
-x,y,-z+1/2
-x,-y,-z
x,y,-z-1/2
-x,y,z
x,-y,z-1/2
x+1/2,y+1/2,z
-x+1/2,-y+1/2,z+1/2
x+1/2,-y+1/2,-z
-x+1/2,y+1/2,-z+1/2
-x+1/2,-y+1/2,-z
x+1/2,y+1/2,-z-1/2
-x+1/2,y+1/2,z
x+1/2,-y+1/2,z-1/2

loop_
_atom_site_label
_atom_site_type_symbol
_atom_site_fract_x
_atom_site_fract_y
_atom_site_fract_z
_atom_site_occupancy
_atom_site_U_iso_or_equiv
O1 O-2 0.2415 0.8109 0.25 1 0.0
B2 B 0 0.3906 0.4047 1 0.0
H3 H-1 0.386 0.09 0.33 1 0.0
B1 B 0 0.3197 0.5215 1 0.0
Ba1 Ba+2 0 0.84764 0.25 1 0.0
H4 H-1 0.217 0.383 0.479 1 0.0
B4 B 0.1198 0.4106 0.4774 1 0.0
B3 B 0.4264 0.0572 0.405 1 0.0
H1 H-1 0 0.209 0.531 1 0.0
O2 O-2 0.1244 0.0367 0.1328 1 0.0
H2 H-1 0 0.347 0.329 1 0.0
